data_7016770
loop_
_publ_author_name
'Wang, Li-Feng'
'Kang, Ling-Chen'
'Zhang, Wen-Wei'
'Wang, Fang-Ming'
'Ren, Xiao-Ming'
'Meng, Qing-Jin'

_publ_section_title
;
 New europium coordination polymers with efficient energy transfer from
 conjugated tetracarboxylate ligands to Eu(3+) ion: syntheses,
 structures, luminescence and magnetic properties.
;
_journal_issue 37
_journal_name_full 'Dalton transactions (Cambridge, England : 2003)'
_journal_page_first 9490
_journal_page_last 9497
_journal_paper_doi 10.1039/c1dt10693g
_journal_volume 40
_journal_year 2011
_chemical_formula_moiety 'C32 H21 Eu2 O16'
_chemical_formula_sum 'C32 H21 Eu2 O16'
_chemical_formula_weight 965.43
_chemical_name_systematic
;
?
;
_space_group_IT_number 15
_symmetry_cell_setting monoclinic
_symmetry_space_group_name_Hall '-C 2yc'
_symmetry_space_group_name_H-M 'C 1 2/c 1'
_atom_sites_solution_hydrogens geom
_atom_sites_solution_primary direct
_atom_sites_solution_secondary difmap
_audit_creation_method SHELXL-97
_cell_angle_alpha 90.00
_cell_angle_beta 94.434(5)
_cell_angle_gamma 90.00
_cell_formula_units_Z 8
_cell_length_a 30.208(5)
_cell_length_b 21.295(5)
_cell_length_c 18.632(3)
_cell_measurement_reflns_used 4144
_cell_measurement_temperature 291(2)
_cell_measurement_theta_max 21.4396
_cell_measurement_theta_min 2.2056
_cell_volume 11950(4)
_computing_cell_refinement 'Bruker SMART'
_computing_data_collection 'Bruker SMART'
_computing_data_reduction 'Bruker SAINT'
_computing_molecular_graphics 'Bruker SHELXTL'
_computing_publication_material 'Bruker SHELXTL'
_computing_structure_refinement 'SHELXL-97 (Sheldrick, 1997)'
_computing_structure_solution 'SHELXS-97 (Sheldrick, 1990)'
_diffrn_ambient_temperature 291(2)
_diffrn_measured_fraction_theta_full 0.990
_diffrn_measured_fraction_theta_max 0.990
_diffrn_measurement_device_type 'CCD area detector'
_diffrn_measurement_method 'phi and omega scans'
_diffrn_radiation_monochromator graphite
_diffrn_radiation_source 'fine-focus sealed tube'
_diffrn_radiation_type MoK\a
_diffrn_radiation_wavelength 0.71073
_diffrn_reflns_av_R_equivalents 0.0937
_diffrn_reflns_av_sigmaI/netI 0.1202
_diffrn_reflns_limit_h_max 34
_diffrn_reflns_limit_h_min -37
_diffrn_reflns_limit_k_max 26
_diffrn_reflns_limit_k_min -25
_diffrn_reflns_limit_l_max 22
_diffrn_reflns_limit_l_min -9
_diffrn_reflns_number 31860
_diffrn_reflns_theta_full 26.00
_diffrn_reflns_theta_max 26.00
_diffrn_reflns_theta_min 1.91
_exptl_absorpt_coefficient_mu 2.122
_exptl_absorpt_correction_T_max 0.1748
_exptl_absorpt_correction_T_min 0.1245
_exptl_absorpt_correction_type multi-scan
_exptl_absorpt_process_details 'SADABS,2000; Bruker'
_exptl_crystal_density_diffrn 1.073
_exptl_crystal_density_method 'not measured'
_exptl_crystal_F_000 3736.0
_exptl_crystal_size_max 0.20
_exptl_crystal_size_mid 0.18
_exptl_crystal_size_min 0.15
_platon_squeeze_details
;
;
_refine_diff_density_max 1.749
_refine_diff_density_min -1.863
_refine_diff_density_rms 0.168
_refine_ls_extinction_method none
_refine_ls_goodness_of_fit_ref 0.871
_refine_ls_hydrogen_treatment constr
_refine_ls_matrix_type full
_refine_ls_number_parameters 453
_refine_ls_number_reflns 11631
_refine_ls_number_restraints 38
_refine_ls_restrained_S_all 0.906
_refine_ls_R_factor_all 0.1026
_refine_ls_R_factor_gt 0.0668
_refine_ls_shift/su_max 0.000
_refine_ls_shift/su_mean 0.000
_refine_ls_structure_factor_coef Fsqd
_refine_ls_weighting_details 'calc w=1/[\s^2^(Fo^2^)+(0.0912P)^2^+0.0000P] where P=(Fo^2^+2Fc^2^)/3'
_refine_ls_weighting_scheme calc
_refine_ls_wR_factor_gt 0.1681
_refine_ls_wR_factor_ref 0.1808
_reflns_number_gt 6239
_reflns_number_total 11631
_reflns_threshold_expression >2sigma(I)
_cod_data_source_file c1dt10693g.txt
_cod_data_source_block a
_cod_depositor_comments
;
The following automatic conversions were performed:

'_symmetry_cell_setting' value 'Monoclinic' changed to 'monoclinic'
according to /home/saulius/struct/CIF-dictionaries/cif_core.dic
dictionary named 'cif_core.dic' version 2.4.1 from
2010-06-29.

'_exptl_absorpt_correction_type' value 'Multi-Scan'
changed to 'multi-scan' according to
/home/saulius/struct/CIF-dictionaries/cif_core.dic dictionary named
'cif_core.dic' version 2.4.1 from 2010-06-29.

Automatic conversion script
Id: cif_fix_values 1715 2011-07-08 13:25:40Z adriana 
;
_cod_original_sg_symbol_H-M 'C 2/c'
_cod_database_code 7016770

loop_
_symmetry_equiv_pos_as_xyz
'x, y, z'
'-x, y, -z+1/2'
'x+1/2, y+1/2, z'
'-x+1/2, y+1/2, -z+1/2'
'-x, -y, -z'
'x, -y, z-1/2'
'-x+1/2, -y+1/2, -z'
'x+1/2, -y+1/2, z-1/2'

loop_
_atom_site_label
_atom_site_type_symbol
_atom_site_fract_x
_atom_site_fract_y
_atom_site_fract_z
_atom_site_U_iso_or_equiv
_atom_site_adp_type
_atom_site_occupancy
_atom_site_symmetry_multiplicity
_atom_site_calc_flag
_atom_site_refinement_flags
Eu1 Eu 0.777875(14) 0.676659(19) 0.56756(3) 0.03413(15) Uani 1 1 d .
Eu2 Eu 0.81938(2) 1.17183(2) 0.52016(3) 0.0562(2) Uani 1 1 d .
C1 C 0.7940(4) 0.3312(5) 0.4955(8) 0.079(4) Uani 1 1 d .
C2 C 0.8238(3) 0.3823(4) 0.5222(5) 0.044(2) Uani 1 1 d .
C3 C 0.8084(3) 0.4441(4) 0.5233(5) 0.040(2) Uani 1 1 d .
H3 H 0.7793 0.4528 0.5059 0.048 Uiso 1 1 calc R
C4 C 0.8351(3) 0.4921(4) 0.5497(5) 0.034(2) Uani 1 1 d .
C5 C 0.8177(3) 0.5575(4) 0.5510(6) 0.043(2) Uani 1 1 d .
C6 C 0.8677(3) 0.3709(4) 0.5510(6) 0.053(3) Uani 1 1 d .
H6 H 0.8787 0.3301 0.5505 0.063 Uiso 1 1 calc R
C7 C 0.8941(3) 0.4169(4) 0.5792(6) 0.043(2) Uani 1 1 d .
C8 C 0.8777(3) 0.4795(4) 0.5799(6) 0.047(3) Uani 1 1 d .
H8 H 0.8953 0.5116 0.6004 0.056 Uiso 1 1 calc R
C9 C 0.9373(3) 0.4016(4) 0.6099(7) 0.055(3) Uani 1 1 d .
C10 C 0.9735(3) 0.3840(5) 0.6328(6) 0.059(3) Uani 1 1 d .
C11 C 0.8013(3) 0.7155(4) 0.3983(6) 0.044(2) Uani 1 1 d .
C12 C 0.8333(3) 0.7128(5) 0.3440(5) 0.047(3) Uani 1 1 d .
C13 C 0.8254(3) 0.7420(5) 0.2754(6) 0.052(3) Uani 1 1 d .
H13 H 0.7987 0.7629 0.2645 0.062 Uiso 1 1 calc R
C14 C 0.8559(3) 0.7401(5) 0.2252(6) 0.055(3) Uani 1 1 d .
C15 C 0.8462(4) 0.7711(6) 0.1522(6) 0.065(3) Uani 1 1 d .
C16 C 0.8751(3) 0.6839(5) 0.3565(6) 0.054(3) Uani 1 1 d .
H16 H 0.8818 0.6640 0.4004 0.065 Uiso 1 1 calc R
C17 C 0.9065(3) 0.6839(5) 0.3068(6) 0.049(3) Uani 1 1 d .
C18 C 0.8964(3) 0.7101(5) 0.2396(6) 0.053(3) Uani 1 1 d .
H18 H 0.9165 0.7077 0.2044 0.063 Uiso 1 1 calc R
C19 C 0.9491(3) 0.6576(5) 0.3243(6) 0.060(3) Uani 1 1 d .
C20 C 0.9862(3) 0.6374(5) 0.3442(6) 0.058(3) Uani 1 1 d .
C21 C 0.8169(3) 0.8128(4) 0.5586(6) 0.050(3) Uani 1 1 d .
C22 C 0.8425(3) 0.8703(4) 0.5818(6) 0.051(3) Uani 1 1 d .
C23 C 0.8278(3) 0.9303(4) 0.5600(6) 0.048(3) Uani 1 1 d .
H23 H 0.8011 0.9351 0.5322 0.058 Uiso 1 1 calc R
C24 C 0.8534(3) 0.9821(4) 0.5804(6) 0.060(3) Uani 1 1 d .
C25 C 0.8395(5) 1.0462(5) 0.5574(8) 0.080(4) Uani 1 1 d .
C26 C 0.8807(3) 0.8632(4) 0.6246(6) 0.057(3) Uani 1 1 d .
H26 H 0.8901 0.8234 0.6395 0.069 Uiso 1 1 calc R
C27 C 0.9059(3) 0.9165(5) 0.6464(7) 0.060(3) Uani 1 1 d .
C28 C 0.8914(3) 0.9754(5) 0.6272(6) 0.064(3) Uani 1 1 d .
H28 H 0.9068 1.0106 0.6452 0.077 Uiso 1 1 calc R
C29 C 0.9472(4) 0.9092(5) 0.6938(7) 0.074(4) Uani 1 1 d .
C30 C 0.9810(4) 0.9079(5) 0.7273(8) 0.080(4) Uani 1 1 d .
C31 C 0.6993(5) 0.5620(6) 0.6493(9) 0.129(6) Uani 1 1 d DU
H31A H 0.6877 0.5432 0.6049 0.194 Uiso 1 1 calc R
H31B H 0.6753 0.5770 0.6754 0.194 Uiso 1 1 calc R
H31C H 0.7160 0.5312 0.6777 0.194 Uiso 1 1 calc R
C32 C 0.8008(5) 0.7084(7) 0.7561(6) 0.098(5) Uani 1 1 d DU
H32A H 0.8183 0.7459 0.7539 0.147 Uiso 1 1 calc R
H32B H 0.8107 0.6848 0.7982 0.147 Uiso 1 1 calc R
H32C H 0.7702 0.7196 0.7586 0.147 Uiso 1 1 calc R
O1 O 0.8114(3) 0.2768(3) 0.4915(5) 0.088(3) Uani 1 1 d .
O2 O 0.7556(3) 0.3436(3) 0.4743(5) 0.088(3) Uani 1 1 d .
O3 O 0.7791(2) 0.5674(3) 0.5230(4) 0.059(2) Uani 1 1 d .
O4 O 0.8414(2) 0.6006(3) 0.5780(4) 0.059(2) Uani 1 1 d .
O5 O 0.8100(2) 0.6876(3) 0.4546(4) 0.0523(18) Uani 1 1 d .
O6 O 0.7662(2) 0.7476(3) 0.3818(4) 0.0488(17) Uani 1 1 d .
O7 O 0.8742(2) 0.7759(3) 0.1110(4) 0.0494(17) Uani 1 1 d .
O8 O 0.8067(2) 0.7907(5) 0.1377(5) 0.091(3) Uani 1 1 d .
O9 O 0.8288(2) 0.7620(3) 0.5862(4) 0.059(2) Uani 1 1 d .
O10 O 0.7851(2) 0.8184(3) 0.5121(4) 0.0537(19) Uani 1 1 d .
O11 O 0.8122(3) 1.0562(3) 0.5085(5) 0.081(2) Uani 1 1 d U
O12 O 0.8539(3) 1.0911(3) 0.5934(5) 0.083(2) Uani 1 1 d U
O13 O 0.7277(3) 0.6132(4) 0.6341(6) 0.111(3) Uani 1 1 d D
H13A H 0.7073 0.6404 0.6369 0.133 Uiso 1 1 d R
O14 O 0.8055(3) 0.6712(4) 0.6931(4) 0.090(3) Uani 1 1 d D
H14A H 0.8335 0.6690 0.6910 0.107 Uiso 1 1 d R
O15 O 0.7967(4) 1.1651(5) 0.3966(5) 0.121(4) Uani 1 1 d U
H15A H 0.8163 1.1786 0.3701 0.146 Uiso 1 1 d R
H15B H 0.7714 1.1810 0.3845 0.146 Uiso 1 1 d R
O16 O 0.9000(4) 1.1691(5) 0.4653(7) 0.133(4) Uani 1 1 d U
H16A H 0.9192 1.1920 0.4885 0.160 Uiso 1 1 d R
H16B H 0.8987 1.1780 0.4207 0.160 Uiso 1 1 d R

loop_
_atom_site_aniso_label
_atom_site_aniso_U_11
_atom_site_aniso_U_22
_atom_site_aniso_U_33
_atom_site_aniso_U_23
_atom_site_aniso_U_13
_atom_site_aniso_U_12
Eu1 0.0281(2) 0.0256(2) 0.0468(3) -0.0001(2) -0.00952(19) 0.00678(19)
Eu2 0.0794(4) 0.0287(3) 0.0556(4) -0.0078(3) -0.0260(3) 0.0089(3)
C1 0.080(8) 0.034(6) 0.113(11) -0.015(6) -0.062(8) 0.006(6)
C2 0.042(5) 0.030(5) 0.056(7) 0.007(5) -0.017(5) -0.003(4)
C3 0.026(5) 0.029(5) 0.061(7) -0.006(5) -0.024(4) 0.001(4)
C4 0.022(4) 0.026(4) 0.052(6) 0.000(4) -0.004(4) 0.011(3)
C5 0.035(5) 0.036(5) 0.056(7) -0.004(5) -0.007(5) -0.003(4)
C6 0.045(6) 0.027(5) 0.082(8) -0.006(5) -0.020(6) 0.019(4)
C7 0.025(5) 0.032(5) 0.068(7) 0.006(5) -0.011(5) 0.011(4)
C8 0.025(5) 0.037(5) 0.076(8) 0.012(5) -0.014(5) -0.011(4)
C9 0.035(5) 0.034(5) 0.095(9) 0.021(6) -0.003(6) 0.006(4)
C10 0.036(6) 0.056(6) 0.084(9) 0.026(6) -0.007(6) 0.015(5)
C11 0.043(6) 0.029(5) 0.059(7) -0.007(5) 0.001(5) 0.010(4)
C12 0.029(5) 0.071(7) 0.040(6) 0.008(5) 0.000(4) 0.024(5)
C13 0.030(5) 0.070(7) 0.054(7) 0.016(6) -0.005(5) 0.026(5)
C14 0.042(6) 0.072(7) 0.050(7) 0.015(6) -0.003(5) 0.020(5)
C15 0.049(7) 0.089(9) 0.056(8) 0.034(7) -0.003(6) 0.022(6)
C16 0.045(6) 0.069(7) 0.046(6) 0.010(6) -0.009(5) 0.031(5)
C17 0.029(5) 0.059(6) 0.058(7) 0.014(6) -0.006(5) 0.019(5)
C18 0.028(5) 0.068(7) 0.061(7) 0.020(6) 0.001(5) 0.018(5)
C19 0.044(6) 0.074(7) 0.063(8) 0.014(6) 0.006(6) 0.022(5)
C20 0.033(6) 0.068(7) 0.073(8) 0.019(6) 0.001(5) 0.017(5)
C21 0.027(5) 0.036(6) 0.082(8) -0.006(5) -0.019(5) -0.002(4)
C22 0.039(5) 0.030(5) 0.077(8) -0.004(5) -0.039(5) 0.004(4)
C23 0.035(5) 0.031(5) 0.074(8) -0.003(5) -0.029(5) -0.002(4)
C24 0.056(7) 0.036(5) 0.080(8) -0.004(6) -0.035(6) -0.005(5)
C25 0.098(10) 0.034(6) 0.100(11) -0.002(7) -0.039(8) 0.007(6)
C26 0.041(6) 0.036(5) 0.089(9) 0.001(6) -0.039(6) 0.008(4)
C27 0.040(6) 0.045(6) 0.089(9) 0.004(6) -0.039(6) -0.003(5)
C28 0.055(6) 0.040(6) 0.090(9) 0.000(6) -0.043(6) -0.010(5)
C29 0.060(7) 0.042(6) 0.111(11) 0.005(6) -0.046(7) -0.003(5)
C30 0.059(8) 0.046(6) 0.125(12) -0.008(7) -0.060(8) 0.001(5)
C31 0.133(7) 0.116(7) 0.140(7) 0.018(5) 0.022(5) -0.026(5)
C32 0.108(6) 0.111(6) 0.074(6) -0.015(5) -0.005(5) 0.013(5)
O1 0.100(6) 0.041(4) 0.111(7) -0.003(5) -0.063(6) 0.009(4)
O2 0.074(6) 0.047(4) 0.133(8) -0.017(5) -0.066(6) -0.002(4)
O3 0.037(4) 0.031(3) 0.102(6) -0.009(4) -0.028(4) 0.013(3)
O4 0.045(4) 0.029(3) 0.097(6) -0.008(4) -0.030(4) 0.009(3)
O5 0.055(4) 0.051(4) 0.049(5) 0.005(4) -0.006(4) 0.019(3)
O6 0.036(4) 0.047(4) 0.064(5) 0.009(4) 0.003(3) 0.016(3)
O7 0.044(4) 0.053(4) 0.049(5) 0.005(4) -0.009(4) 0.008(3)
O8 0.049(5) 0.148(8) 0.077(6) 0.050(6) 0.005(4) 0.045(5)
O9 0.049(4) 0.034(4) 0.090(6) -0.006(4) -0.030(4) 0.004(3)
O10 0.035(4) 0.045(4) 0.078(5) -0.012(4) -0.015(4) 0.002(3)
O11 0.098(4) 0.033(3) 0.105(5) -0.017(3) -0.034(4) 0.012(3)
O12 0.103(4) 0.044(3) 0.095(5) 0.009(3) -0.045(4) 0.007(3)
O13 0.125(8) 0.082(7) 0.132(9) 0.019(6) 0.046(7) -0.011(6)
O14 0.104(7) 0.107(7) 0.054(5) -0.011(5) -0.016(5) 0.030(5)
O15 0.180(6) 0.127(5) 0.051(4) 0.015(4) -0.025(4) -0.006(4)
O16 0.127(6) 0.142(6) 0.135(6) -0.020(4) 0.041(4) -0.023(4)

loop_
_atom_type_symbol
_atom_type_description
_atom_type_scat_dispersion_real
_atom_type_scat_dispersion_imag
_atom_type_scat_source
C C 0.0033 0.0016 'International Tables Vol C Tables 4.2.6.8 and 6.1.1.4'
H H 0.0000 0.0000 'International Tables Vol C Tables 4.2.6.8 and 6.1.1.4'
N N 0.0061 0.0033 'International Tables Vol C Tables 4.2.6.8 and 6.1.1.4'
O O 0.0106 0.0060 'International Tables Vol C Tables 4.2.6.8 and 6.1.1.4'
Eu Eu -0.1578 3.6682 'International Tables Vol C Tables 4.2.6.8 and 6.1.1.4'

loop_
_geom_angle_atom_site_label_1
_geom_angle_atom_site_label_2
_geom_angle_atom_site_label_3
_geom_angle
_geom_angle_site_symmetry_1
_geom_angle_site_symmetry_3
O10 Eu1 O6 76.3(2) 7_666 7_666
O10 Eu1 O9 123.0(2) 7_666 .
O6 Eu1 O9 78.2(2) 7_666 .
O10 Eu1 O5 78.5(2) 7_666 .
O6 Eu1 O5 124.8(2) 7_666 .
O9 Eu1 O5 75.8(3) . .
O10 Eu1 O14 145.4(3) 7_666 .
O6 Eu1 O14 78.9(3) 7_666 .
O9 Eu1 O14 74.1(3) . .
O5 Eu1 O14 136.0(3) . .
O10 Eu1 O13 80.8(3) 7_666 .
O6 Eu1 O13 77.4(3) 7_666 .
O9 Eu1 O13 140.0(3) . .
O5 Eu1 O13 144.1(3) . .
O14 Eu1 O13 70.4(3) . .
O10 Eu1 O3 82.0(2) 7_666 .
O6 Eu1 O3 144.0(2) 7_666 .
O9 Eu1 O3 137.6(2) . .
O5 Eu1 O3 77.2(2) . .
O14 Eu1 O3 105.5(3) . .
O13 Eu1 O3 71.1(3) . .
O10 Eu1 O4 131.5(2) 7_666 .
O6 Eu1 O4 150.6(2) 7_666 .
O9 Eu1 O4 90.0(2) . .
O5 Eu1 O4 76.8(2) . .
O14 Eu1 O4 71.9(3) . .
O13 Eu1 O4 96.0(3) . .
O3 Eu1 O4 52.2(2) . .
O10 Eu1 Eu1 47.52(16) 7_666 7_666
O6 Eu1 Eu1 61.49(17) 7_666 7_666
O9 Eu1 Eu1 75.49(16) . 7_666
O5 Eu1 Eu1 65.16(15) . 7_666
O14 Eu1 Eu1 133.91(19) . 7_666
O13 Eu1 Eu1 118.2(2) . 7_666
O3 Eu1 Eu1 120.34(17) . 7_666
O4 Eu1 Eu1 141.47(18) . 7_666
O10 Eu1 H13A 71.3 7_666 .
O6 Eu1 H13A 60.4 7_666 .
O9 Eu1 H13A 132.3 . .
O5 Eu1 H13A 147.1 . .
O14 Eu1 H13A 75.5 . .
O13 Eu1 H13A 18.3 . .
O3 Eu1 H13A 85.7 . .
O4 Eu1 H13A 114.0 . .
Eu1 Eu1 H13A 101.6 7_666 .
O10 Eu1 H14A 162.9 7_666 .
O6 Eu1 H14A 91.9 7_666 .
O9 Eu1 H14A 65.1 . .
O5 Eu1 H14A 118.6 . .
O14 Eu1 H14A 17.5 . .
O13 Eu1 H14A 84.5 . .
O3 Eu1 H14A 101.6 . .
O4 Eu1 H14A 58.8 . .
Eu1 Eu1 H14A 136.4 7_666 .
H13A Eu1 H14A 92.1 . .
O2 Eu2 O1 93.6(3) 7_666 1_565
O2 Eu2 O15 79.8(4) 7_666 .
O1 Eu2 O15 79.3(3) 1_565 .
O2 Eu2 O12 105.1(3) 7_666 .
O1 Eu2 O12 149.8(3) 1_565 .
O15 Eu2 O12 126.7(3) . .
O2 Eu2 O8 77.2(3) 7_666 6_576
O1 Eu2 O8 82.4(4) 1_565 6_576
O15 Eu2 O8 149.5(4) . 6_576
O12 Eu2 O8 79.0(3) . 6_576
O2 Eu2 O11 77.4(3) 7_666 .
O1 Eu2 O11 159.2(3) 1_565 .
O15 Eu2 O11 80.6(3) . .
O12 Eu2 O11 50.6(3) . .
O8 Eu2 O11 113.1(3) 6_576 .
O2 Eu2 O7 128.9(3) 7_666 6_576
O1 Eu2 O7 77.3(2) 1_565 6_576
O15 Eu2 O7 143.7(3) . 6_576
O12 Eu2 O7 72.5(2) . 6_576
O8 Eu2 O7 51.9(2) 6_576 6_576
O11 Eu2 O7 122.9(3) . 6_576
O2 Eu2 O16 158.4(3) 7_666 .
O1 Eu2 O16 90.8(3) 1_565 .
O15 Eu2 O16 80.3(4) . .
O12 Eu2 O16 80.5(3) . .
O8 Eu2 O16 124.4(3) 6_576 .
O11 Eu2 O16 91.2(3) . .
O7 Eu2 O16 72.7(3) 6_576 .
O2 Eu2 C15 103.9(3) 7_666 6_576
O1 Eu2 C15 78.5(3) 1_565 6_576
O15 Eu2 C15 157.8(4) . 6_576
O12 Eu2 C15 74.1(3) . 6_576
O8 Eu2 C15 26.8(3) 6_576 6_576
O11 Eu2 C15 121.6(3) . 6_576
O7 Eu2 C15 25.1(2) 6_576 6_576
O16 Eu2 C15 97.7(4) . 6_576
O2 Eu2 H15A 95.5 7_666 .
O1 Eu2 H15A 73.9 1_565 .
O15 Eu2 H15A 16.3 . .
O12 Eu2 H15A 126.1 . .
O8 Eu2 H15A 154.8 6_576 .
O11 Eu2 H15A 88.2 . .
O7 Eu2 H15A 128.0 6_576 .
O16 Eu2 H15A 65.5 . .
C15 Eu2 H15A 147.1 6_576 .
O2 C1 O1 124.1(10) . .
O2 C1 C2 119.1(9) . .
O1 C1 C2 116.6(10) . .
C3 C2 C6 117.4(8) . .
C3 C2 C1 120.4(8) . .
C6 C2 C1 122.1(8) . .
C4 C3 C2 121.4(8) . .
C4 C3 H3 119.3 . .
C2 C3 H3 119.3 . .
C3 C4 C8 120.2(8) . .
C3 C4 C5 120.3(7) . .
C8 C4 C5 119.4(8) . .
O4 C5 O3 121.9(8) . .
O4 C5 C4 120.2(8) . .
O3 C5 C4 117.9(8) . .
C7 C6 C2 122.4(8) . .
C7 C6 H6 118.8 . .
C2 C6 H6 118.8 . .
C6 C7 C9 119.3(8) . .
C6 C7 C8 119.3(8) . .
C9 C7 C8 121.4(8) . .
C4 C8 C7 119.3(8) . .
C4 C8 H8 120.4 . .
C7 C8 H8 120.4 . .
C10 C9 C7 174.6(12) . .
C9 C10 C20 177.4(14) . 5_766
O5 C11 O6 126.0(10) . .
O5 C11 C12 118.1(8) . .
O6 C11 C12 115.9(9) . .
C16 C12 C13 115.1(9) . .
C16 C12 C11 122.5(9) . .
C13 C12 C11 122.3(8) . .
C14 C13 C12 121.9(8) . .
C14 C13 H13 119.1 . .
C12 C13 H13 119.1 . .
C13 C14 C18 120.9(10) . .
C13 C14 C15 120.4(9) . .
C18 C14 C15 118.6(10) . .
O7 C15 O8 122.4(10) . .
O7 C15 C14 121.1(9) . .
O8 C15 C14 116.5(10) . .
O7 C15 Eu2 64.4(6) . 6_575
O8 C15 Eu2 58.0(6) . 6_575
C14 C15 Eu2 174.4(8) . 6_575
C17 C16 C12 123.0(9) . .
C17 C16 H16 118.5 . .
C12 C16 H16 118.5 . .
C16 C17 C18 119.5(8) . .
C16 C17 C19 120.4(9) . .
C18 C17 C19 120.0(10) . .
C17 C18 C14 119.3(10) . .
C17 C18 H18 120.3 . .
C14 C18 H18 120.3 . .
C20 C19 C17 175.2(13) . .
C19 C20 C10 178.7(14) . 5_766
O9 C21 O10 123.7(8) . .
O9 C21 C22 117.9(8) . .
O10 C21 C22 118.4(8) . .
C26 C22 C23 120.3(8) . .
C26 C22 C21 118.5(8) . .
C23 C22 C21 121.2(8) . .
C24 C23 C22 119.4(8) . .
C24 C23 H23 120.3 . .
C22 C23 H23 120.3 . .
C23 C24 C28 120.3(9) . .
C23 C24 C25 121.1(9) . .
C28 C24 C25 118.4(9) . .
O11 C25 O12 118.1(10) . .
O11 C25 C24 123.0(11) . .
O12 C25 C24 118.6(11) . .
C22 C26 C27 119.7(9) . .
C22 C26 H26 120.1 . .
C27 C26 H26 120.1 . .
C28 C27 C26 120.6(9) . .
C28 C27 C29 119.4(9) . .
C26 C27 C29 119.9(9) . .
C27 C28 C24 119.2(9) . .
C27 C28 H28 120.4 . .
C24 C28 H28 120.4 . .
C30 C29 C27 173.8(14) . .
C29 C30 C30 175(2) . 2_756
O13 C31 H31A 109.5 . .
O13 C31 H31B 109.5 . .
H31A C31 H31B 109.5 . .
O13 C31 H31C 109.5 . .
H31A C31 H31C 109.5 . .
H31B C31 H31C 109.5 . .
O14 C32 H32A 109.5 . .
O14 C32 H32B 109.5 . .
H32A C32 H32B 109.5 . .
O14 C32 H32C 109.5 . .
H32A C32 H32C 109.5 . .
H32B C32 H32C 109.5 . .
C1 O1 Eu2 154.4(10) . 1_545
C1 O2 Eu2 150.0(10) . 7_666
C5 O3 Eu1 93.2(5) . .
C5 O4 Eu1 91.9(5) . .
C11 O5 Eu1 136.8(6) . .
C11 O6 Eu1 139.4(7) . 7_666
C15 O7 Eu2 90.5(6) . 6_575
C15 O8 Eu2 95.2(7) . 6_575
C21 O9 Eu1 116.1(6) . .
C21 O10 Eu1 174.8(7) . 7_666
C25 O11 Eu2 93.3(7) . .
C25 O12 Eu2 97.3(7) . .
C31 O13 Eu1 158.2(10) . .
C31 O13 H13A 93.6 . .
Eu1 O13 H13A 97.7 . .
C32 O14 Eu1 135.7(8) . .
C32 O14 H14A 103.4 . .
Eu1 O14 H14A 103.2 . .
Eu2 O15 H15A 112.5 . .
Eu2 O15 H15B 115.0 . .
H15A O15 H15B 111.3 . .
Eu2 O16 H16A 113.2 . .
Eu2 O16 H16B 112.8 . .
H16A O16 H16B 110.3 . .

loop_
_geom_bond_atom_site_label_1
_geom_bond_atom_site_label_2
_geom_bond_distance
_geom_bond_site_symmetry_2
Eu1 O10 2.322(6) 7_666
Eu1 O6 2.336(6) 7_666
Eu1 O9 2.389(6) .
Eu1 O5 2.396(7) .
Eu1 O14 2.426(8) .
Eu1 O13 2.440(8) .
Eu1 O3 2.471(6) .
Eu1 O4 2.507(6) .
Eu1 Eu1 4.2750(10) 7_666
Eu1 H13A 2.6890 .
Eu1 H14A 2.7467 .
Eu2 O2 2.300(9) 7_666
Eu2 O1 2.306(7) 1_565
Eu2 O15 2.355(9) .
Eu2 O12 2.384(7) .
Eu2 O8 2.390(8) 6_576
Eu2 O11 2.480(7) .
Eu2 O7 2.532(6) 6_576
Eu2 O16 2.714(11) .
Eu2 C15 2.807(11) 6_576
Eu2 H15A 2.7933 .
C1 O2 1.225(12) .
C1 O1 1.276(12) .
C1 C2 1.473(13) .
C2 C3 1.397(12) .
C2 C6 1.413(12) .
C3 C4 1.370(11) .
C3 H3 0.9300 .
C4 C8 1.391(11) .
C4 C5 1.489(11) .
C5 O4 1.245(10) .
C5 O3 1.259(10) .
C6 C7 1.344(12) .
C6 H6 0.9300 .
C7 C9 1.421(12) .
C7 C8 1.423(12) .
C8 H8 0.9300 .
C9 C10 1.205(12) .
C10 C20 1.337(12) 5_766
C11 O5 1.217(11) .
C11 O6 1.281(10) .
C11 C12 1.453(13) .
C12 C16 1.407(11) .
C12 C13 1.423(13) .
C13 C14 1.363(13) .
C13 H13 0.9300 .
C14 C18 1.387(12) .
C14 C15 1.520(14) .
C15 O7 1.190(12) .
C15 O8 1.271(12) .
C15 Eu2 2.807(11) 6_575
C16 C17 1.377(14) .
C16 H16 0.9300 .
C17 C18 1.383(13) .
C17 C19 1.418(12) .
C18 H18 0.9300 .
C19 C20 1.231(13) .
C20 C10 1.337(12) 5_766
C21 O9 1.238(10) .
C21 O10 1.249(11) .
C21 C22 1.494(12) .
C22 C26 1.359(11) .
C22 C23 1.402(12) .
C23 C24 1.384(12) .
C23 H23 0.9300 .
C24 C28 1.397(13) .
C24 C25 1.482(14) .
C25 O11 1.199(13) .
C25 O12 1.228(13) .
C26 C27 1.409(12) .
C26 H26 0.9300 .
C27 C28 1.366(13) .
C27 C29 1.480(13) .
C28 H28 0.9300 .
C29 C30 1.156(13) .
C30 C30 1.372(19) 2_756
C31 O13 1.428(5) .
C31 H31A 0.9600 .
C31 H31B 0.9600 .
C31 H31C 0.9600 .
C32 O14 1.432(5) .
C32 H32A 0.9600 .
C32 H32B 0.9600 .
C32 H32C 0.9600 .
O1 Eu2 2.306(7) 1_545
O2 Eu2 2.300(9) 7_666
O6 Eu1 2.336(6) 7_666
O7 Eu2 2.532(6) 6_575
O8 Eu2 2.390(8) 6_575
O10 Eu1 2.322(6) 7_666
O13 H13A 0.8499 .
O14 H14A 0.8499 .
O15 H15A 0.8500 .
O15 H15B 0.8498 .
O16 H16A 0.8500 .
O16 H16B 0.8501 .

loop_
_geom_torsion_atom_site_label_1
_geom_torsion_atom_site_label_2
_geom_torsion_atom_site_label_3
_geom_torsion_atom_site_label_4
_geom_torsion
_geom_torsion_site_symmetry_1
_geom_torsion_site_symmetry_4
O2 C1 C2 C3 0(2) . .
O1 C1 C2 C3 175.3(12) . .
O2 C1 C2 C6 176.6(13) . .
O1 C1 C2 C6 -8(2) . .
C6 C2 C3 C4 1.7(16) . .
C1 C2 C3 C4 178.2(11) . .
C2 C3 C4 C8 -3.8(16) . .
C2 C3 C4 C5 -179.4(10) . .
C3 C4 C5 O4 176.6(10) . .
C8 C4 C5 O4 1.1(15) . .
C3 C4 C5 O3 -4.7(15) . .
C8 C4 C5 O3 179.8(9) . .
C3 C2 C6 C7 0.4(17) . .
C1 C2 C6 C7 -176.0(12) . .
C2 C6 C7 C9 177.5(11) . .
C2 C6 C7 C8 -0.4(17) . .
C3 C4 C8 C7 3.8(15) . .
C5 C4 C8 C7 179.4(10) . .
C6 C7 C8 C4 -1.7(16) . .
C9 C7 C8 C4 -179.5(10) . .
C6 C7 C9 C10 18(14) . .
C8 C7 C9 C10 -164(13) . .
C7 C9 C10 C20 19(38) . 5_766
O5 C11 C12 C16 -5.6(15) . .
O6 C11 C12 C16 174.5(9) . .
O5 C11 C12 C13 177.6(10) . .
O6 C11 C12 C13 -2.3(15) . .
C16 C12 C13 C14 1.8(16) . .
C11 C12 C13 C14 178.8(10) . .
C12 C13 C14 C18 -0.9(17) . .
C12 C13 C14 C15 179.3(10) . .
C13 C14 C15 O7 171.6(11) . .
C18 C14 C15 O7 -8.2(18) . .
C13 C14 C15 O8 -9.2(18) . .
C18 C14 C15 O8 171.0(11) . .
C13 C14 C15 Eu2 -18(10) . 6_575
C18 C14 C15 Eu2 162(8) . 6_575
C13 C12 C16 C17 0.4(16) . .
C11 C12 C16 C17 -176.6(10) . .
C12 C16 C17 C18 -3.6(17) . .
C12 C16 C17 C19 175.8(10) . .
C16 C17 C18 C14 4.6(16) . .
C19 C17 C18 C14 -174.9(10) . .
C13 C14 C18 C17 -2.4(17) . .
C15 C14 C18 C17 177.4(10) . .
C16 C17 C19 C20 -48(15) . .
C18 C17 C19 C20 131(14) . .
C17 C19 C20 C10 4(73) . 5_766
O9 C21 C22 C26 8.3(17) . .
O10 C21 C22 C26 -171.0(11) . .
O9 C21 C22 C23 -171.9(11) . .
O10 C21 C22 C23 8.8(17) . .
C26 C22 C23 C24 2.3(18) . .
C21 C22 C23 C24 -177.5(11) . .
C22 C23 C24 C28 -5.5(18) . .
C22 C23 C24 C25 178.8(12) . .
C23 C24 C25 O11 -17(2) . .
C28 C24 C25 O11 166.9(14) . .
C23 C24 C25 O12 156.6(13) . .
C28 C24 C25 O12 -19(2) . .
C23 C22 C26 C27 -0.8(19) . .
C21 C22 C26 C27 179.0(11) . .
C22 C26 C27 C28 3(2) . .
C22 C26 C27 C29 179.2(12) . .
C26 C27 C28 C24 -6(2) . .
C29 C27 C28 C24 177.6(12) . .
C23 C24 C28 C27 7.3(19) . .
C25 C24 C28 C27 -177.0(13) . .
C28 C27 C29 C30 -39(15) . .
C26 C27 C29 C30 144(14) . .
C27 C29 C30 C30 116(18) . 2_756
O2 C1 O1 Eu2 -67(3) . 1_545
C2 C1 O1 Eu2 118.5(16) . 1_545
O1 C1 O2 Eu2 61(3) . 7_666
C2 C1 O2 Eu2 -124.3(13) . 7_666
O4 C5 O3 Eu1 -9.4(11) . .
C4 C5 O3 Eu1 171.9(8) . .
O10 Eu1 O3 C5 168.1(7) 7_666 .
O6 Eu1 O3 C5 -138.9(6) 7_666 .
O9 Eu1 O3 C5 36.7(8) . .
O5 Eu1 O3 C5 88.1(6) . .
O14 Eu1 O3 C5 -46.5(7) . .
O13 Eu1 O3 C5 -108.9(7) . .
O4 Eu1 O3 C5 5.0(6) . .
Eu1 Eu1 O3 C5 138.9(6) 7_666 .
O3 C5 O4 Eu1 9.3(11) . .
C4 C5 O4 Eu1 -172.1(9) . .
O10 Eu1 O4 C5 -27.7(8) 7_666 .
O6 Eu1 O4 C5 130.1(7) 7_666 .
O9 Eu1 O4 C5 -164.3(7) . .
O5 Eu1 O4 C5 -89.0(7) . .
O14 Eu1 O4 C5 122.4(7) . .
O13 Eu1 O4 C5 55.3(7) . .
O3 Eu1 O4 C5 -5.1(6) . .
Eu1 Eu1 O4 C5 -98.0(6) 7_666 .
O6 C11 O5 Eu1 -5.4(16) . .
C12 C11 O5 Eu1 174.7(7) . .
O10 Eu1 O5 C11 36.4(9) 7_666 .
O6 Eu1 O5 C11 -27.8(10) 7_666 .
O9 Eu1 O5 C11 -92.2(10) . .
O14 Eu1 O5 C11 -140.2(9) . .
O13 Eu1 O5 C11 92.5(10) . .
O3 Eu1 O5 C11 120.7(10) . .
O4 Eu1 O5 C11 174.3(10) . .
Eu1 Eu1 O5 C11 -11.9(9) 7_666 .
O5 C11 O6 Eu1 46.1(15) . 7_666
C12 C11 O6 Eu1 -134.1(9) . 7_666
O8 C15 O7 Eu2 -0.3(14) . 6_575
C14 C15 O7 Eu2 178.9(11) . 6_575
O7 C15 O8 Eu2 0.3(14) . 6_575
C14 C15 O8 Eu2 -178.9(9) . 6_575
O10 C21 O9 Eu1 -14.0(15) . .
C22 C21 O9 Eu1 166.8(7) . .
O10 Eu1 O9 C21 9.8(9) 7_666 .
O6 Eu1 O9 C21 -55.2(8) 7_666 .
O5 Eu1 O9 C21 75.6(8) . .
O14 Eu1 O9 C21 -136.8(9) . .
O13 Eu1 O9 C21 -108.6(9) . .
O3 Eu1 O9 C21 127.5(8) . .
O4 Eu1 O9 C21 152.0(8) . .
Eu1 Eu1 O9 C21 8.1(8) 7_666 .
O9 C21 O10 Eu1 48(8) . 7_666
C22 C21 O10 Eu1 -133(7) . 7_666
O12 C25 O11 Eu2 7.5(15) . .
C24 C25 O11 Eu2 -178.6(13) . .
O2 Eu2 O11 C25 -126.2(10) 7_666 .
O1 Eu2 O11 C25 167.8(10) 1_565 .
O15 Eu2 O11 C25 152.3(10) . .
O12 Eu2 O11 C25 -4.4(9) . .
O8 Eu2 O11 C25 -56.2(10) 6_576 .
O7 Eu2 O11 C25 2.3(10) 6_576 .
O16 Eu2 O11 C25 72.3(9) . .
C15 Eu2 O11 C25 -27.5(10) 6_576 .
O11 C25 O12 Eu2 -7.9(16) . .
C24 C25 O12 Eu2 177.9(11) . .
O2 Eu2 O12 C25 63.5(10) 7_666 .
O1 Eu2 O12 C25 -170.2(9) 1_565 .
O15 Eu2 O12 C25 -24.8(11) . .
O8 Eu2 O12 C25 136.9(9) 6_576 .
O11 Eu2 O12 C25 4.3(9) . .
O7 Eu2 O12 C25 -169.8(10) 6_576 .
O16 Eu2 O12 C25 -95.1(9) . .
C15 Eu2 O12 C25 164.0(10) 6_576 .
O10 Eu1 O13 C31 63(3) 7_666 .
O6 Eu1 O13 C31 141(3) 7_666 .
O9 Eu1 O13 C31 -165(3) . .
O5 Eu1 O13 C31 8(3) . .
O14 Eu1 O13 C31 -136(3) . .
O3 Eu1 O13 C31 -21(3) . .
O4 Eu1 O13 C31 -68(3) . .
Eu1 Eu1 O13 C31 94(3) 7_666 .
O10 Eu1 O14 C32 -56.7(14) 7_666 .
O6 Eu1 O14 C32 -11.7(12) 7_666 .
O9 Eu1 O14 C32 69.0(12) . .
O5 Eu1 O14 C32 117.5(12) . .
O13 Eu1 O14 C32 -92.1(12) . .
O3 Eu1 O14 C32 -155.0(12) . .
O4 Eu1 O14 C32 164.4(13) . .
Eu1 Eu1 O14 C32 18.5(14) 7_666 .

loop_
_platon_squeeze_void_nr
_platon_squeeze_void_average_x
_platon_squeeze_void_average_y
_platon_squeeze_void_average_z
_platon_squeeze_void_volume
_platon_squeeze_void_count_electrons
_platon_squeeze_void_content
1 -0.009 -0.002 -0.015 6423 2384 ' '
